data_1569229
loop_
_publ_author_name
'Tuczek, Felix'
'Grunwald, Jan'
'Torres, Jorge'
'Buchholz, Axel'
'Nather, Christian'
'Spieker, Lea'
'Gruber, Manuel'
'Rohlf, Sebastian'
'Thakur, Sangeeta'
'Wende, Heiko'
'Plass, Winfried'
'Kuch, Wolfgang'

_publ_section_title
;
 Defying the inverse energy gap law: a vacuum-evaporable Fe(II) low-spin
 complex with a long-lived LIESST state
;
_journal_name_full 'Chemical Science'
_journal_paper_doi 10.1039/D3SC00561E
_journal_year 2023
_chemical_formula_moiety 'C28 H20 Fe N6'
_chemical_formula_sum 'C28 H20 Fe N6'
_chemical_formula_weight 496.35
_space_group_crystal_system monoclinic
_space_group_IT_number 15
_space_group_name_Hall '-C 2yc'
_space_group_name_H-M_alt 'C 1 2/c 1'
_atom_sites_solution_hydrogens geom
_atom_sites_solution_primary dual
_audit_creation_date 2021-08-16
_audit_creation_method
;
Olex2 1.3-ac4
(compiled 2020.03.28 svn.rd84adfe8 for Rigaku Oxford Diffraction, GUI svn.r6032)
;
_audit_update_record
;
2022-12-27 deposited with the CCDC.	2023-05-26 downloaded from the CCDC.
;
_cell_angle_alpha 90
_cell_angle_beta 103.054(2)
_cell_angle_gamma 90
_cell_formula_units_Z 8
_cell_length_a 28.5552(4)
_cell_length_b 13.9204(2)
_cell_length_c 16.0184(2)
_cell_measurement_reflns_used 25165
_cell_measurement_temperature 99.99(10)
_cell_measurement_theta_max 78.1350
_cell_measurement_theta_min 3.1870
_cell_volume 6202.76(15)
_computing_cell_refinement 'CrysAlisPro 1.171.41.112a (Rigaku OD, 2021)'
_computing_data_collection 'CrysAlisPro 1.171.41.112a (Rigaku OD, 2021)'
_computing_data_reduction 'CrysAlisPro 1.171.41.112a (Rigaku OD, 2021)'
_computing_molecular_graphics 'Olex2 1.3-ac4 (Dolomanov et al., 2009)'
_computing_publication_material 'Olex2 1.3-ac4 (Dolomanov et al., 2009)'
_computing_structure_refinement 'SHELXL 2016/6 (Sheldrick, 2015)'
_computing_structure_solution 'SHELXT 2014/4 (Sheldrick, 2014)'
_diffrn_ambient_environment N~2~
_diffrn_ambient_temperature 99.99(10)
_diffrn_detector 'Hybrid Pixel Array Detector'
_diffrn_detector_area_resol_mean 10.0000
_diffrn_detector_type HyPix
_diffrn_measured_fraction_theta_full 0.999
_diffrn_measured_fraction_theta_max 0.987
_diffrn_measurement_details
;
List of Runs (angles in degrees, time in seconds):

  # Type    Start    End  Width  t~exp~   \w     \q     \k     \f   Frames
#--------------------------------------------------------------------------
  1  \w   -115.00 -56.00   0.50    5.18    --  -47.54 -77.00-120.00  118
  2  \w   -119.00 -94.00   0.50    5.18    --  -47.54-125.00   0.00   50
  3  \w    -62.00  23.00   0.50    5.18    --  -47.54  57.00-180.00  170
  4  \w     10.00  69.00   0.50    5.18    --   47.54 -76.00 -23.00  118
  5  \w    -24.00  24.00   0.50    5.18    --   47.54 -19.00   0.00   96
  6  \w    -24.00  98.00   0.50    5.18    --   47.54   0.00  30.00  244
  7  \w     48.00  92.00   0.50    5.18    --   47.54-125.00-180.00   88
  8  \w   -110.00 -85.00   0.50   20.72    --  -91.75 -95.00 150.00   50
  9  \w    -50.00 -21.00   0.50   20.72    --  -91.75  45.00 -60.00   58
 10  \w    -51.00 -21.00   0.50   20.72    --  -91.75  45.00  60.00   60
 11  \w     46.00  92.00   0.50   20.72    --  113.25 -77.00  60.00   92
 12  \w     43.00 105.00   0.50   20.72    --  113.25-125.00 -60.00  124
 13  \w    101.00 176.00   0.50   20.72    --  113.25  45.00-180.00  150
 14  \w     50.00  85.00   0.50   20.72    --  113.25 -95.00  30.00   70
 15  \w    109.00 174.00   0.50   20.72    --  113.25  15.00 -60.00  130
 16  \w     45.00  70.00   0.50   20.72    --  113.25 -61.00 120.00   50
 17  \w    106.00 164.00   0.50   20.72    --  113.25  30.00   0.00  116
 18  \w    101.00 165.00   0.50   20.72    --  113.25  45.00  60.00  128
 19  \w    148.00 175.00   0.50   20.72    --  113.25  30.00  30.00   54
 20  \w     44.00  78.00   0.50   20.72    --  113.25-125.00   0.00   68
 21  \w     51.00  89.00   0.50   20.72    --  113.25 -77.00  90.00   76
 22  \w     81.00 106.00   0.50   20.72    --  113.25 -95.00 -30.00   50
 23  \w     64.00 104.00   0.50   20.72    --  113.25 -95.00-180.00   80
 24  \w     44.00  73.00   0.50   20.72    --  113.25-125.00 120.00   58
 25  \w     86.00 111.00   0.50   20.72    --  113.25-125.00 120.00   50
 26  \w     43.00 111.00   0.50   20.72    --  113.25-125.00 -90.00  136
 27  \w     42.00  67.00   0.50   20.72    --  113.25 -61.00 -30.00   50
 28  \w    110.00 139.00   0.50   20.72    --  113.25  30.00  30.00   58
 29  \w     43.00  68.00   0.50   20.72    --  113.25-105.00 -63.00   50
 30  \w     72.00 104.00   0.50   20.72    --  113.25-105.00 -63.00   64
 31  \w     79.00 106.00   0.50   20.72    --  113.25 -95.00   0.00   54
 32  \w     45.00  70.00   0.50   20.72    --  113.25 -61.00   0.00   50
 33  \w     42.00  67.00   0.50   20.72    --  113.25 -61.00 -90.00   50
 34  \w     43.00  69.00   0.50   20.72    --  113.25 -61.00-180.00   52
 35  \w     71.00 106.00   0.50   20.72    --  113.25 -95.00  60.00   70
 36  \w     42.00  71.00   0.50   20.72    --  113.25 -95.00   0.00   58
 37  \w     86.00 117.00   0.50   20.72    --  113.25-132.00 -94.12   62
 38  \w    117.00 175.00   0.50   20.72    --  113.25  45.00 120.00  116
 39  \w     42.00  85.00   0.50   20.72    --  113.25 -95.00 150.00   86
 40  \w     46.00  82.00   0.50   20.72    --  113.25-132.00 -94.12   72
 41  \w     86.00 111.00   0.50   20.72    --  113.25-125.00   0.00   50
 42  \w    119.00 175.00   0.50   20.72    --  113.25  45.00-120.00  112
 43  \w    104.00 139.00   0.50   20.72    --  113.25  30.00 120.00   70
 44  \w     48.00 111.00   0.50   20.72    --  113.25-125.00-180.00  126
 45  \w     43.00  69.00   0.50   20.72    --  113.25 -77.00-180.00   52
 46  \w     80.00 105.00   0.50   20.72    --  113.25 -77.00-150.00   50
 47  \w     74.00 125.00   0.50   20.72    --  113.25-144.00-123.94  102
 48  \w     72.00 105.00   0.50   20.72    --  113.25-125.00  90.00   66
 49  \w    121.00 163.00   0.50   20.72    --  113.25  45.00 150.00   84
 50  \w     43.00 108.00   0.50   20.72    --  113.25-108.00 -25.48  130
;
_diffrn_measurement_device 'four-circle diffractometer'
_diffrn_measurement_device_type 'XtaLAB Synergy, Dualflex, HyPix'
_diffrn_measurement_method '\w scans'
_diffrn_orient_matrix_type 'CrysAlisPro convention (1999,Acta A55,543-557)'
_diffrn_orient_matrix_UB_11 0.0356403000
_diffrn_orient_matrix_UB_12 0.0821698000
_diffrn_orient_matrix_UB_13 -0.0034647000
_diffrn_orient_matrix_UB_21 0.0293752000
_diffrn_orient_matrix_UB_22 -0.0672127000
_diffrn_orient_matrix_UB_23 -0.0450683000
_diffrn_orient_matrix_UB_31 -0.0305736000
_diffrn_orient_matrix_UB_32 0.0312797000
_diffrn_orient_matrix_UB_33 -0.0877613000
_diffrn_radiation_monochromator mirror
_diffrn_radiation_probe x-ray
_diffrn_radiation_type 'Cu K\a'
_diffrn_radiation_wavelength 1.54184
_diffrn_reflns_av_R_equivalents 0.0326
_diffrn_reflns_av_unetI/netI 0.0146
_diffrn_reflns_Laue_measured_fraction_full 0.999
_diffrn_reflns_Laue_measured_fraction_max 0.987
_diffrn_reflns_limit_h_max 36
_diffrn_reflns_limit_h_min -36
_diffrn_reflns_limit_k_max 17
_diffrn_reflns_limit_k_min -17
_diffrn_reflns_limit_l_max 18
_diffrn_reflns_limit_l_min -20
_diffrn_reflns_number 41621
_diffrn_reflns_point_group_measured_fraction_full 0.999
_diffrn_reflns_point_group_measured_fraction_max 0.987
_diffrn_reflns_theta_full 67.684
_diffrn_reflns_theta_max 80.308
_diffrn_reflns_theta_min 3.177
_diffrn_source 'micro-focus sealed X-ray tube'
_diffrn_source_type 'PhotonJet (Cu) X-ray Source'
_exptl_absorpt_coefficient_mu 4.072
_exptl_absorpt_correction_T_max 1.00000
_exptl_absorpt_correction_T_min 0.65752
_exptl_absorpt_correction_type multi-scan
_exptl_absorpt_process_details
;
CrysAlisPro 1.171.41.112a (Rigaku Oxford Diffraction, 2021)
Empirical absorption correction using spherical harmonics,
implemented in SCALE3 ABSPACK scaling algorithm.
;
_exptl_crystal_colour 'dark black'
_exptl_crystal_density_diffrn 1.063
_exptl_crystal_description block
_exptl_crystal_F_000 2048
_exptl_crystal_size_max 0.2
_exptl_crystal_size_mid 0.18
_exptl_crystal_size_min 0.05
_refine_diff_density_max 0.533
_refine_diff_density_min -0.515
_refine_diff_density_rms 0.078
_refine_ls_extinction_coef 0.00015(4)
_refine_ls_extinction_expression Fc^*^=kFc[1+0.001xFc^2^\l^3^/sin(2\q)]^-1/4^
_refine_ls_extinction_method 'SHELXL-2016/6 (Sheldrick 2016)'
_refine_ls_goodness_of_fit_ref 1.086
_refine_ls_hydrogen_treatment constr
_refine_ls_matrix_type full
_refine_ls_number_parameters 317
_refine_ls_number_reflns 6703
_refine_ls_number_restraints 0
_refine_ls_restrained_S_all 1.086
_refine_ls_R_factor_all 0.0565
_refine_ls_R_factor_gt 0.0543
_refine_ls_shift/su_max 0.000
_refine_ls_shift/su_mean 0.000
_refine_ls_structure_factor_coef Fsqd
_refine_ls_weighting_details 'w=1/[\s^2^(Fo^2^)+(0.1103P)^2^+3.8169P] where P=(Fo^2^+2Fc^2^)/3'
_refine_ls_weighting_scheme calc
_refine_ls_wR_factor_gt 0.1644
_refine_ls_wR_factor_ref 0.1667
_reflns_Friedel_coverage 0.000
_reflns_number_gt 6178
_reflns_number_total 6703
_reflns_threshold_expression 'I > 2\s(I)'
_cod_data_source_file d3sc00561e3.cif
_cod_data_source_block felix220
_cod_database_code 1569229
_shelx_shelxl_version_number 2016/6
_chemical_oxdiff_formula C28H20FeN6
_chemical_oxdiff_usercomment 'Jan Grunwald  jg228'
_shelx_space_group_comment
;
The symmetry employed for this shelxl refinement is uniquely defined
by the following loop, which should always be used as a source of
symmetry information in preference to the above space-group names.
They are only intended as comments.
;
_reflns_odcompleteness_completeness 99.88
_reflns_odcompleteness_iscentric 1
_reflns_odcompleteness_theta 74.33
_olex2_refinement_description
;
1. Fixed Uiso
 At 1.2 times of:
  All C(H) groups
2.a Aromatic/amide H refined with riding coordinates:
 C2(H2), C3(H3), C4(H4), C7(H7), C8(H8), C9(H9), C10(H10), C12(H12), C13(H13),
 C14(H14), C22(H22), C23(H23), C24(H24), C27(H27), C28(H28), C29(H29), C30(H30),
  C32(H32), C33(H33), C34(H34)
;
_smtbx_masks_void_probe_radius 1.2
_smtbx_masks_void_truncation_radius 1.2
_olex2_submission_special_instructions 'No special instructions were received'
_oxdiff_exptl_absorpt_empirical_details
;
Empirical correction (ABSPACK) includes:
- Absorption correction using spherical harmonics
- Frame scaling
;
_oxdiff_exptl_absorpt_empirical_full_max 1.238
_oxdiff_exptl_absorpt_empirical_full_min 0.835

loop_
_space_group_symop_operation_xyz
'x, y, z'
'-x, y, -z+1/2'
'x+1/2, y+1/2, z'
'-x+1/2, y+1/2, -z+1/2'
'-x, -y, -z'
'x, -y, z-1/2'
'-x+1/2, -y+1/2, -z'
'x+1/2, -y+1/2, z-1/2'

loop_
_atom_site_label
_atom_site_type_symbol
_atom_site_fract_x
_atom_site_fract_y
_atom_site_fract_z
_atom_site_U_iso_or_equiv
_atom_site_adp_type
_atom_site_occupancy
_atom_site_site_symmetry_order
_atom_site_calc_flag
_atom_site_refinement_flags_posn
_atom_site_refinement_flags_adp
_atom_site_refinement_flags_occupancy
_atom_site_disorder_assembly
_atom_site_disorder_group
Fe1 Fe 0.34673(2) 0.45609(3) 0.41684(2) 0.03889(13) Uani 1 1 d . . . . .
N1 N 0.33430(6) 0.57676(15) 0.46144(11) 0.0421(4) Uani 1 1 d . . . . .
N2 N 0.31798(6) 0.41199(15) 0.51135(10) 0.0409(4) Uani 1 1 d . . . . .
N3 N 0.37093(7) 0.53930(14) 0.33677(12) 0.0426(4) Uani 1 1 d . . . . .
C1 C 0.34539(7) 0.65762(19) 0.42312(13) 0.0442(5) Uani 1 1 d . . . . .
C2 C 0.33638(9) 0.74740(19) 0.45594(14) 0.0515(5) Uani 1 1 d . . . . .
H2 H 0.343994 0.804920 0.429950 0.062 Uiso 1 1 calc R U . . .
C3 C 0.31612(11) 0.7510(2) 0.52715(16) 0.0581(6) Uani 1 1 d . . . . .
H3 H 0.309843 0.811432 0.549932 0.070 Uiso 1 1 calc R U . . .
C4 C 0.30503(10) 0.6672(2) 0.56507(15) 0.0541(6) Uani 1 1 d . . . . .
H4 H 0.291256 0.669296 0.613754 0.065 Uiso 1 1 calc R U . . .
C5 C 0.31453(8) 0.57996(19) 0.53025(13) 0.0440(5) Uani 1 1 d . . . . .
C6 C 0.30534(8) 0.48341(18) 0.55960(13) 0.0424(5) Uani 1 1 d . . . . .
C7 C 0.30978(8) 0.32096(18) 0.53079(13) 0.0449(5) Uani 1 1 d . . . . .
H7 H 0.318375 0.270831 0.496882 0.054 Uiso 1 1 calc R U . . .
C8 C 0.28913(8) 0.2970(2) 0.59880(14) 0.0494(5) Uani 1 1 d . . . . .
H8 H 0.283449 0.231689 0.610757 0.059 Uiso 1 1 calc R U . . .
C9 C 0.27708(8) 0.3696(2) 0.64846(14) 0.0493(5) Uani 1 1 d . . . . .
H9 H 0.263267 0.354867 0.695607 0.059 Uiso 1 1 calc R U . . .
C10 C 0.28525(9) 0.46390(19) 0.62917(14) 0.0482(5) Uani 1 1 d . . . . .
H10 H 0.277245 0.514774 0.662959 0.058 Uiso 1 1 calc R U . . .
C11 C 0.36590(8) 0.63610(18) 0.35087(13) 0.0435(5) Uani 1 1 d . . . . .
C12 C 0.39126(8) 0.53196(19) 0.26836(15) 0.0461(5) Uani 1 1 d . . . . .
H12 H 0.398948 0.473188 0.244420 0.055 Uiso 1 1 calc R U . . .
C13 C 0.39933(8) 0.6233(2) 0.23806(14) 0.0495(5) Uani 1 1 d . . . . .
H13 H 0.413307 0.637320 0.190961 0.059 Uiso 1 1 calc R U . . .
C14 C 0.38300(8) 0.69003(19) 0.28993(14) 0.0470(5) Uani 1 1 d . . . . .
H14 H 0.383372 0.758020 0.285031 0.056 Uiso 1 1 calc R U . . .
N21 N 0.35927(7) 0.33704(15) 0.37099(11) 0.0449(4) Uani 1 1 d . . . . .
N22 N 0.41185(7) 0.43436(16) 0.48613(12) 0.0450(4) Uani 1 1 d . . . . .
N23 N 0.28465(7) 0.43731(15) 0.33573(11) 0.0425(4) Uani 1 1 d . . . . .
C21 C 0.32468(9) 0.29569(18) 0.30858(14) 0.0484(5) Uani 1 1 d . . . . .
C22 C 0.33419(12) 0.2085(2) 0.27335(18) 0.0637(7) Uani 1 1 d . . . . .
H22 H 0.310481 0.178738 0.229871 0.076 Uiso 1 1 calc R U . . .
C23 C 0.37848(13) 0.1659(2) 0.3023(3) 0.0773(9) Uani 1 1 d . . . . .
H23 H 0.385315 0.106820 0.277803 0.093 Uiso 1 1 calc R U . . .
C24 C 0.41320(12) 0.2078(2) 0.3666(2) 0.0720(8) Uani 1 1 d . . . . .
H24 H 0.443485 0.177706 0.387076 0.086 Uiso 1 1 calc R U . . .
C25 C 0.40263(9) 0.2944(2) 0.40018(16) 0.0531(5) Uani 1 1 d . . . . .
C26 C 0.43285(9) 0.3509(2) 0.46860(16) 0.0523(5) Uani 1 1 d . . . . .
C27 C 0.43641(8) 0.4905(2) 0.54943(14) 0.0517(5) Uani 1 1 d . . . . .
H27 H 0.421983 0.548561 0.562233 0.062 Uiso 1 1 calc R U . . .
C28 C 0.48195(10) 0.4672(2) 0.59680(18) 0.0615(7) Uani 1 1 d . . . . .
H28 H 0.498286 0.508718 0.640960 0.074 Uiso 1 1 calc R U . . .
C29 C 0.50310(9) 0.3833(3) 0.57896(19) 0.0698(8) Uani 1 1 d . . . . .
H29 H 0.534240 0.366055 0.610706 0.084 Uiso 1 1 calc R U . . .
C30 C 0.47866(10) 0.3245(3) 0.5146(2) 0.0669(7) Uani 1 1 d . . . . .
H30 H 0.492857 0.266325 0.501492 0.080 Uiso 1 1 calc R U . . .
C31 C 0.28190(8) 0.35285(18) 0.29039(12) 0.0459(5) Uani 1 1 d . . . . .
C32 C 0.24148(8) 0.4800(2) 0.31410(14) 0.0490(5) Uani 1 1 d . . . . .
H32 H 0.233390 0.539390 0.336537 0.059 Uiso 1 1 calc R U . . .
C33 C 0.21010(9) 0.4238(2) 0.25334(16) 0.0572(6) Uani 1 1 d . . . . .
H33 H 0.177544 0.438161 0.227397 0.069 Uiso 1 1 calc R U . . .
C34 C 0.23557(9) 0.3435(2) 0.23835(14) 0.0542(6) Uani 1 1 d . . . . .
H34 H 0.223927 0.292128 0.200270 0.065 Uiso 1 1 calc R U . . .

loop_
_atom_site_aniso_label
_atom_site_aniso_U_11
_atom_site_aniso_U_22
_atom_site_aniso_U_33
_atom_site_aniso_U_23
_atom_site_aniso_U_13
_atom_site_aniso_U_12
Fe1 0.0346(2) 0.0584(2) 0.02359(19) -0.00029(11) 0.00625(13) -0.00132(12)
N1 0.0377(8) 0.0623(10) 0.0244(8) -0.0008(7) 0.0031(6) -0.0025(8)
N2 0.0341(8) 0.0635(11) 0.0246(7) 0.0010(7) 0.0055(6) -0.0010(7)
N3 0.0373(9) 0.0620(11) 0.0280(8) 0.0003(7) 0.0061(7) -0.0025(7)
C1 0.0403(11) 0.0605(13) 0.0292(10) 0.0012(8) 0.0025(8) -0.0006(9)
C2 0.0588(13) 0.0612(13) 0.0332(10) -0.0001(9) 0.0079(9) -0.0007(11)
C3 0.0721(17) 0.0636(15) 0.0394(12) -0.0069(10) 0.0141(11) 0.0035(12)
C4 0.0592(14) 0.0730(16) 0.0309(10) -0.0022(10) 0.0123(10) 0.0058(12)
C5 0.0410(10) 0.0656(13) 0.0241(9) -0.0029(9) 0.0044(8) 0.0005(9)
C6 0.0367(10) 0.0660(13) 0.0234(9) -0.0012(8) 0.0043(7) 0.0000(9)
C7 0.0423(10) 0.0630(13) 0.0298(9) 0.0014(9) 0.0093(8) -0.0029(9)
C8 0.0476(11) 0.0682(14) 0.0329(10) 0.0031(9) 0.0103(9) -0.0058(10)
C9 0.0440(11) 0.0757(15) 0.0299(10) 0.0054(9) 0.0120(8) -0.0033(10)
C10 0.0426(11) 0.0738(15) 0.0276(10) -0.0023(9) 0.0068(9) 0.0023(10)
C11 0.0383(10) 0.0609(12) 0.0292(9) 0.0017(8) 0.0030(8) -0.0032(9)
C12 0.0368(10) 0.0711(14) 0.0312(10) 0.0010(9) 0.0095(8) -0.0004(9)
C13 0.0398(10) 0.0768(15) 0.0327(10) 0.0056(10) 0.0101(8) -0.0012(10)
C14 0.0404(10) 0.0657(13) 0.0332(10) 0.0050(9) 0.0046(8) -0.0032(9)
N21 0.0452(9) 0.0611(11) 0.0313(8) 0.0011(7) 0.0152(7) -0.0033(8)
N22 0.0340(9) 0.0697(11) 0.0309(9) 0.0059(8) 0.0068(7) -0.0016(8)
N23 0.0369(9) 0.0666(11) 0.0235(8) 0.0013(7) 0.0056(7) -0.0047(8)
C21 0.0540(12) 0.0619(13) 0.0326(10) -0.0045(9) 0.0167(9) -0.0108(10)
C22 0.0746(18) 0.0683(16) 0.0535(14) -0.0123(12) 0.0252(13) -0.0144(13)
C23 0.082(2) 0.0675(17) 0.091(2) -0.0174(16) 0.0377(19) 0.0018(15)
C24 0.0646(17) 0.0739(18) 0.083(2) -0.0037(16) 0.0277(15) 0.0114(14)
C25 0.0481(12) 0.0651(14) 0.0497(13) 0.0057(11) 0.0188(10) 0.0049(10)
C26 0.0437(11) 0.0703(15) 0.0450(12) 0.0099(11) 0.0147(9) 0.0061(10)
C27 0.0386(11) 0.0821(16) 0.0321(10) 0.0027(10) 0.0035(8) -0.0069(11)
C28 0.0414(13) 0.100(2) 0.0402(13) 0.0081(12) 0.0025(10) -0.0082(12)
C29 0.0385(12) 0.112(2) 0.0564(15) 0.0209(16) 0.0046(11) 0.0041(14)
C30 0.0468(13) 0.091(2) 0.0648(17) 0.0164(15) 0.0171(12) 0.0144(13)
C31 0.0492(11) 0.0663(13) 0.0226(8) -0.0015(8) 0.0090(8) -0.0132(10)
C32 0.0394(11) 0.0744(15) 0.0318(10) 0.0080(10) 0.0051(8) -0.0006(10)
C33 0.0426(12) 0.0901(18) 0.0358(11) 0.0114(12) 0.0025(9) -0.0113(12)
C34 0.0552(13) 0.0789(16) 0.0264(10) 0.0034(10) 0.0048(9) -0.0219(12)

loop_
_atom_type_symbol
_atom_type_description
_atom_type_scat_dispersion_real
_atom_type_scat_dispersion_imag
_atom_type_scat_source
C C 0.0181 0.0091 'International Tables Vol C Tables 4.2.6.8 and 6.1.1.4'
H H 0.0000 0.0000 'International Tables Vol C Tables 4.2.6.8 and 6.1.1.4'
Fe Fe -1.1336 3.1974 'International Tables Vol C Tables 4.2.6.8 and 6.1.1.4'
N N 0.0311 0.0180 'International Tables Vol C Tables 4.2.6.8 and 6.1.1.4'

loop_
_geom_angle_atom_site_label_1
_geom_angle_atom_site_label_2
_geom_angle_atom_site_label_3
_geom_angle
_geom_angle_site_symmetry_1
_geom_angle_site_symmetry_3
_geom_angle_publ_flag
N1 Fe1 N2 80.82(8) . . ?
N1 Fe1 N3 81.18(8) . . ?
N1 Fe1 N22 99.10(8) . . ?
N1 Fe1 N23 98.61(8) . . ?
N3 Fe1 N2 162.00(9) . . ?
N21 Fe1 N1 179.13(8) . . ?
N21 Fe1 N2 100.03(8) . . ?
N21 Fe1 N3 97.97(8) . . ?
N21 Fe1 N22 81.10(9) . . ?
N21 Fe1 N23 81.21(8) . . ?
N22 Fe1 N2 91.34(7) . . ?
N22 Fe1 N3 91.84(8) . . ?
N22 Fe1 N23 162.21(10) . . ?
N23 Fe1 N2 89.79(7) . . ?
N23 Fe1 N3 92.55(8) . . ?
C1 N1 Fe1 118.98(15) . . ?
C5 N1 Fe1 119.19(17) . . ?
C5 N1 C1 121.8(2) . . ?
C6 N2 Fe1 114.75(16) . . ?
C7 N2 Fe1 126.68(15) . . ?
C7 N2 C6 118.56(19) . . ?
C11 N3 Fe1 113.83(15) . . ?
C12 N3 Fe1 139.57(17) . . ?
C12 N3 C11 106.59(19) . . ?
N1 C1 C2 119.3(2) . . ?
N1 C1 C11 111.7(2) . . ?
C2 C1 C11 128.9(2) . . ?
C3 C2 C1 119.0(2) . . ?
C4 C3 C2 120.5(2) . . ?
C3 C4 C5 118.4(2) . . ?
N1 C5 C4 120.9(2) . . ?
N1 C5 C6 111.7(2) . . ?
C4 C5 C6 127.4(2) . . ?
N2 C6 C5 113.51(19) . . ?
N2 C6 C10 121.6(2) . . ?
C10 C6 C5 124.9(2) . . ?
N2 C7 C8 122.5(2) . . ?
C9 C8 C7 118.8(2) . . ?
C8 C9 C10 119.5(2) . . ?
C9 C10 C6 119.1(2) . . ?
N3 C11 C1 114.2(2) . . ?
N3 C11 C14 110.1(2) . . ?
C14 C11 C1 135.7(2) . . ?
N3 C12 C13 110.3(2) . . ?
C14 C13 C12 107.2(2) . . ?
C13 C14 C11 105.9(2) . . ?
C21 N21 Fe1 119.22(17) . . ?
C25 N21 Fe1 119.35(17) . . ?
C25 N21 C21 121.4(2) . . ?
C26 N22 Fe1 114.76(17) . . ?
C27 N22 Fe1 127.08(18) . . ?
C27 N22 C26 118.1(2) . . ?
C31 N23 Fe1 113.49(16) . . ?
C32 N23 Fe1 138.67(18) . . ?
C32 N23 C31 107.7(2) . . ?
N21 C21 C22 119.3(2) . . ?
N21 C21 C31 111.0(2) . . ?
C22 C21 C31 129.7(2) . . ?
C23 C22 C21 119.2(3) . . ?
C22 C23 C24 121.1(3) . . ?
C25 C24 C23 118.3(3) . . ?
N21 C25 C24 120.7(3) . . ?
N21 C25 C26 111.2(2) . . ?
C24 C25 C26 128.1(3) . . ?
N22 C26 C25 113.5(2) . . ?
N22 C26 C30 121.1(3) . . ?
C30 C26 C25 125.3(3) . . ?
N22 C27 C28 122.7(3) . . ?
C29 C28 C27 119.1(3) . . ?
C28 C29 C30 119.3(3) . . ?
C29 C30 C26 119.6(3) . . ?
N23 C31 C21 115.06(19) . . ?
N23 C31 C34 109.1(2) . . ?
C34 C31 C21 135.8(2) . . ?
N23 C32 C33 109.7(3) . . ?
C34 C33 C32 107.0(2) . . ?
C33 C34 C31 106.5(2) . . ?

loop_
_geom_bond_atom_site_label_1
_geom_bond_atom_site_label_2
_geom_bond_distance
_geom_bond_site_symmetry_2
_geom_bond_publ_flag
Fe1 N1 1.890(2) . ?
Fe1 N2 1.9759(17) . ?
Fe1 N3 1.966(2) . ?
Fe1 N21 1.880(2) . ?
Fe1 N22 1.9619(19) . ?
Fe1 N23 1.9642(18) . ?
N1 C1 1.354(3) . ?
N1 C5 1.348(3) . ?
N2 C6 1.357(3) . ?
N2 C7 1.338(3) . ?
N3 C11 1.379(3) . ?
N3 C12 1.355(3) . ?
C1 C2 1.402(4) . ?
C1 C11 1.442(3) . ?
C2 C3 1.392(4) . ?
C3 C4 1.385(4) . ?
C4 C5 1.388(4) . ?
C5 C6 1.467(4) . ?
C6 C10 1.391(3) . ?
C7 C8 1.392(3) . ?
C8 C9 1.377(4) . ?
C9 C10 1.381(4) . ?
C11 C14 1.404(3) . ?
C12 C13 1.399(4) . ?
C13 C14 1.395(4) . ?
N21 C21 1.364(3) . ?
N21 C25 1.357(3) . ?
N22 C26 1.366(3) . ?
N22 C27 1.345(3) . ?
N23 C31 1.375(3) . ?
N23 C32 1.342(3) . ?
C21 C22 1.391(4) . ?
C21 C31 1.431(4) . ?
C22 C23 1.379(5) . ?
C23 C24 1.387(5) . ?
C24 C25 1.381(4) . ?
C25 C26 1.461(4) . ?
C26 C30 1.398(4) . ?
C27 C28 1.388(4) . ?
C28 C29 1.374(5) . ?
C29 C30 1.377(5) . ?
C31 C34 1.402(3) . ?
C32 C33 1.403(4) . ?
C33 C34 1.384(4) . ?

loop_
_smtbx_masks_void_nr
_smtbx_masks_void_average_x
_smtbx_masks_void_average_y
_smtbx_masks_void_average_z
_smtbx_masks_void_volume
_smtbx_masks_void_count_electrons
_smtbx_masks_void_content
1 0.000 0.500 -0.538 1134.6 366.9 ?
2 0.500 0.000 -0.476 1134.6 366.9 ?
